data_7046313
loop_
_publ_author_name
'Nikolaeva, Yu A.'
'Balueva, A. S.'
'Khafizov, A. A.'
'Strelnik, I. D.'
'Gerasimova, T. P.'
'Katsyuba, S. A.'
'Litvinov, I. A.'
'Musina, E. I.'
'Karasik, A. A.'
'Sinyashin, O. G.'

_publ_section_title
;
 The first representatives of tetranuclear gold(i) complexes of
 P,N-containing cyclophanes.
;
_journal_issue 23
_journal_name_full 'Dalton transactions (Cambridge, England : 2003)'
_journal_page_first 7715
_journal_page_last 7720
_journal_paper_doi 10.1039/c8dt01073k
_journal_volume 47
_journal_year 2018
_chemical_formula_sum 'C35.5 H44.5 Au2 Cl2 N5.5 O2.5 P2'
_chemical_formula_weight 1115.04
_space_group_IT_number 2
_space_group_name_Hall '-P 1'
_space_group_name_H-M_alt 'P -1'
_symmetry_cell_setting triclinic
_symmetry_Int_Tables_number 2
_symmetry_space_group_name_Hall '-P 1'
_symmetry_space_group_name_H-M 'P -1'
_atom_sites_solution_hydrogens geom
_atom_sites_solution_primary direct
_atom_sites_solution_secondary difmap
_audit_creation_method SHELXL-97
_audit_update_record
;
2018-05-03 deposited with the CCDC.
2018-05-11 downloaded from the CCDC.
;
_cell_angle_alpha 90.376(4)
_cell_angle_beta 101.121(4)
_cell_angle_gamma 105.999(4)
_cell_formula_units_Z 2
_cell_length_a 12.294(4)
_cell_length_b 14.695(5)
_cell_length_c 14.999(5)
_cell_measurement_reflns_used 9693
_cell_measurement_temperature 296(2)
_cell_measurement_theta_max 23.12
_cell_measurement_theta_min 2.22
_cell_volume 2550.7(15)
_computing_cell_refinement 'Bruker SAINT'
_computing_data_collection 'Bruker APEX2'
_computing_data_reduction 'Bruker SAINT'
_computing_molecular_graphics 'Bruker SHELXTL'
_computing_publication_material 'Bruker SHELXTL'
_computing_structure_refinement 'SHELXL-97 (Sheldrick, 2008)'
_computing_structure_solution 'SHELXS-97 (Sheldrick, 2008)'
_diffrn_ambient_temperature 296(2)
_diffrn_measured_fraction_theta_full 0.999
_diffrn_measured_fraction_theta_max 0.999
_diffrn_measurement_device_type 'Bruker APEX-II CCD'
_diffrn_measurement_method '\f and \w scans'
_diffrn_radiation_monochromator graphite
_diffrn_radiation_source 'fine-focus sealed tube'
_diffrn_radiation_type MoK\a
_diffrn_radiation_wavelength 0.71073
_diffrn_reflns_av_R_equivalents 0.0339
_diffrn_reflns_av_sigmaI/netI 0.0372
_diffrn_reflns_limit_h_max 15
_diffrn_reflns_limit_h_min -15
_diffrn_reflns_limit_k_max 18
_diffrn_reflns_limit_k_min -18
_diffrn_reflns_limit_l_max 18
_diffrn_reflns_limit_l_min -18
_diffrn_reflns_number 33494
_diffrn_reflns_theta_full 26.00
_diffrn_reflns_theta_max 26.00
_diffrn_reflns_theta_min 1.76
_diffrn_standards_number 0
_exptl_absorpt_coefficient_mu 5.943
_exptl_absorpt_correction_T_max 0.7459
_exptl_absorpt_correction_T_min 0.6105
_exptl_absorpt_correction_type multi-scan
_exptl_absorpt_process_details SADABS-2012/1
_exptl_crystal_colour 'clear colourless'
_exptl_crystal_density_diffrn 1.452
_exptl_crystal_density_method 'not measured'
_exptl_crystal_description prism
_exptl_crystal_F_000 1076
_exptl_crystal_size_max 0.2
_exptl_crystal_size_mid 0.05
_exptl_crystal_size_min 0.03
_refine_diff_density_max 1.338
_refine_diff_density_min -1.118
_refine_diff_density_rms 0.171
_refine_ls_extinction_method none
_refine_ls_goodness_of_fit_ref 1.068
_refine_ls_hydrogen_treatment mixed
_refine_ls_matrix_type full
_refine_ls_number_parameters 455
_refine_ls_number_reflns 10009
_refine_ls_number_restraints 24
_refine_ls_restrained_S_all 1.183
_refine_ls_R_factor_all 0.0712
_refine_ls_R_factor_gt 0.0476
_refine_ls_shift/su_max 0.003
_refine_ls_shift/su_mean 0.000
_refine_ls_structure_factor_coef Fsqd
_refine_ls_weighting_details 'calc w=1/[\s^2^(Fo^2^)+(0.0996P)^2^+2.3936P] where P=(Fo^2^+2Fc^2^)/3'
_refine_ls_weighting_scheme calc
_refine_ls_wR_factor_gt 0.1507
_refine_ls_wR_factor_ref 0.1679
_reflns_number_gt 7155
_reflns_number_total 10009
_reflns_threshold_expression >2sigma(I)
_cod_data_source_file c8dt01073k2.cif
_cod_data_source_block b102_fin1
_cod_depositor_comments
;
The following automatic conversions were performed:

'_symmetry_cell_setting' value 'Triclinic' changed to 'triclinic'
according to
/home/data/users/saulius/crontab/automatic-downloads/rss-feeds/RSC/lib/dictionaries/cif_core.dic
dictionary named 'cif_core.dic' version 2.4.2 from 2011-04-26.

Automatic conversion script
Id: cif_fix_values 4973 2017-02-22 13:04:09Z antanas 

 Adding full bibliography for 7046312--7046313.cif.
;
_cod_original_formula_sum 'C35.50 H44.50 Au2 Cl2 N5.50 O2.50 P2'
_cod_database_code 7046313

loop_
_symmetry_equiv_pos_site_id
_symmetry_equiv_pos_as_xyz
1 x,y,z
2 -x,-y,-z

loop_
_atom_site_label
_atom_site_type_symbol
_atom_site_fract_x
_atom_site_fract_y
_atom_site_fract_z
_atom_site_U_iso_or_equiv
_atom_site_adp_type
_atom_site_occupancy
_atom_site_symmetry_multiplicity
_atom_site_calc_flag
_atom_site_refinement_flags
_atom_site_disorder_assembly
_atom_site_disorder_group
Au1 Au 0.58925(3) 0.43905(3) 0.71421(2) 0.06075(15) Uani 1 1 d . A 4
Au2 Au 0.34503(3) 0.07785(3) 0.39140(2) 0.06434(16) Uani 1 1 d . A 4
Cl1 Cl 0.6600(3) 0.5859(2) 0.6652(2) 0.0935(9) Uani 1 1 d . A 4
P7 P 0.5186(2) 0.29858(19) 0.76612(16) 0.0638(7) Uani 1 1 d . A 4
P3 P 0.3509(2) 0.11632(17) 0.53699(16) 0.0567(6) Uani 1 1 d . A 4
Cl2 Cl 0.3441(4) 0.0357(3) 0.2448(2) 0.1040(11) Uani 1 1 d . A 4
C6 C 0.3621(8) 0.2465(7) 0.7207(6) 0.060(2) Uani 1 1 d . A 4
H6A H 0.3452 0.1782 0.7227 0.072 Uiso 1 1 calc R A 4
H6B H 0.3205 0.2675 0.7617 0.072 Uiso 1 1 calc R A 4
N5 N 0.3162(6) 0.2674(5) 0.6297(5) 0.0534(17) Uani 1 1 d . A 4
C4 C 0.3662(8) 0.2425(6) 0.5566(6) 0.053(2) Uani 1 1 d . A 4
H4A H 0.4479 0.2762 0.5691 0.063 Uiso 1 1 calc R A 4
H4B H 0.3310 0.2650 0.5007 0.063 Uiso 1 1 calc R A 4
C2 C 0.4775(8) 0.0910(6) 0.6160(7) 0.063(2) Uani 1 1 d . A 4
H2A H 0.4495 0.0571 0.6661 0.076 Uiso 1 1 calc R A 4
H2B H 0.5070 0.0492 0.5831 0.076 Uiso 1 1 calc R A 4
N1 N 0.5712(7) 0.1724(5) 0.6530(5) 0.0598(19) Uani 1 1 d . A 4
C8A C 0.5869(10) 0.2028(7) 0.7466(6) 0.072(3) Uani 1 1 d . A 4
H8A H 0.6691 0.2254 0.7720 0.087 Uiso 1 1 calc R A 4
H8B H 0.5548 0.1484 0.7794 0.087 Uiso 1 1 calc R A 4
C9 C 0.6448(8) 0.2215(6) 0.5981(6) 0.057(2) Uani 1 1 d . A 4
C10 C 0.6279(8) 0.1957(7) 0.5069(7) 0.062(2) Uani 1 1 d . A 4
H10 H 0.5717 0.1401 0.4827 0.074 Uiso 1 1 calc R A 4
C11 C 0.6941(9) 0.2517(7) 0.4491(7) 0.069(3) Uani 1 1 d . A 4
H11 H 0.6779 0.2346 0.3872 0.083 Uiso 1 1 calc R A 4
C12 C 0.7828(8) 0.3319(7) 0.4842(8) 0.065(3) Uani 1 1 d . A 4
C13 C 0.8044(8) 0.3534(7) 0.5771(8) 0.069(3) Uani 1 1 d . A 4
H13 H 0.8645 0.4064 0.6021 0.083 Uiso 1 1 calc R A 4
C14 C 0.7406(8) 0.2996(7) 0.6337(7) 0.066(2) Uani 1 1 d . A 4
H14 H 0.7607 0.3147 0.6962 0.079 Uiso 1 1 calc R A 4
C15 C 0.8421(10) 0.3992(8) 0.4235(9) 0.082(3) Uani 1 1 d . . 4
H15A H 0.8352 0.3654 0.3660 0.098 Uiso 1 1 calc R . 4
H15B H 0.9236 0.4221 0.4510 0.098 Uiso 1 1 calc R . 4
C16 C 0.2051(8) 0.5161(7) 0.5953(7) 0.067(3) Uani 1 1 d . . 4
C17 C 0.1593(9) 0.4448(8) 0.6497(8) 0.073(3) Uani 1 1 d . A 4
H17 H 0.0994 0.4505 0.6768 0.088 Uiso 1 1 calc R A 4
C18 C 0.1986(10) 0.3677(8) 0.6645(7) 0.074(3) Uani 1 1 d . A 4
H18 H 0.1674 0.3229 0.7030 0.089 Uiso 1 1 calc R A 4
C19 C 0.2861(8) 0.3548(6) 0.6222(6) 0.056(2) Uani 1 1 d . A 4
C30 C 0.5149(10) 0.2963(8) 0.8840(7) 0.088(2) Uani 1 1 d D A 4
H30A H 0.4462 0.3132 0.8918 0.106 Uiso 1 1 calc R A 4
H30B H 0.5047 0.2312 0.9004 0.106 Uiso 1 1 calc R A 4
C31 C 0.6164(12) 0.3583(11) 0.9526(9) 0.138(4) Uani 1 1 d D A 4
H31A H 0.6300 0.4241 0.9377 0.165 Uiso 1 1 calc R A 4
H31B H 0.6856 0.3395 0.9506 0.165 Uiso 1 1 calc R A 4
C32 C 0.5895(9) 0.3474(10) 1.0475(8) 0.103(3) Uani 1 1 d D A 4
C37 C 0.5975(13) 0.4283(11) 1.0982(9) 0.110(4) Uani 1 1 d D A 4
H37 H 0.6101 0.4867 1.0723 0.132 Uiso 1 1 calc R A 4
C36 C 0.5867(14) 0.4213(17) 1.1887(10) 0.127(6) Uani 1 1 d D A 4
H36 H 0.6011 0.4753 1.2268 0.153 Uiso 1 1 calc R A 4
C35 C 0.5547(16) 0.3342(18) 1.2193(10) 0.133(7) Uani 1 1 d D A 4
H35 H 0.5411 0.3267 1.2780 0.160 Uiso 1 1 calc R A 4
C34 C 0.5418(17) 0.2539(16) 1.1617(11) 0.151(7) Uani 1 1 d D A 4
H34 H 0.5213 0.1936 1.1831 0.181 Uiso 1 1 calc R A 4
N33 N 0.5588(12) 0.2640(9) 1.0770(8) 0.128(3) Uani 1 1 d D A 4
C22 C 0.2205(11) 0.0527(8) 0.5754(8) 0.088(2) Uani 1 1 d . A 4
H22A H 0.2363 0.0548 0.6414 0.106 Uiso 1 1 calc R A 4
H22B H 0.1606 0.0838 0.5557 0.106 Uiso 1 1 calc R A 4
C23 C 0.1785(17) -0.0482(11) 0.5386(12) 0.138(4) Uani 1 1 d . A 4
H23A H 0.2404 -0.0777 0.5553 0.165 Uiso 1 1 calc R A 4
H23B H 0.1594 -0.0497 0.4727 0.165 Uiso 1 1 calc R A 4
C24 C 0.0731(13) -0.1059(10) 0.5729(8) 0.103(3) Uani 1 1 d . A 4
N25 N 0.0335(13) -0.0654(9) 0.6365(9) 0.128(3) Uani 1 1 d . A 4
C26 C -0.0568(12) -0.1195(11) 0.6674(10) 0.104(4) Uani 1 1 d . A 4
H26 H -0.0848 -0.0918 0.7107 0.125 Uiso 1 1 calc R A 4
C28 C -0.0690(11) -0.2507(8) 0.5755(11) 0.094(4) Uani 1 1 d . A 4
H28 H -0.1027 -0.3142 0.5559 0.112 Uiso 1 1 calc R A 4
C20 C 0.3341(8) 0.4246(7) 0.5687(6) 0.057(2) Uani 1 1 d . A 4
H20 H 0.3940 0.4182 0.5419 0.069 Uiso 1 1 calc R A 4
C21 C 0.2948(8) 0.5039(7) 0.5543(6) 0.060(2) Uani 1 1 d . A 4
H21 H 0.3276 0.5497 0.5172 0.072 Uiso 1 1 calc R A 4
C29 C 0.0214(10) -0.1964(8) 0.5399(9) 0.082(3) Uani 1 1 d . A 4
H29 H 0.0465 -0.2220 0.4935 0.099 Uiso 1 1 calc R A 4
C27 C -0.1087(10) -0.2095(10) 0.6406(11) 0.099(4) Uani 1 1 d . A 4
H27 H -0.1704 -0.2440 0.6650 0.119 Uiso 1 1 calc R A 4
N50 N 0.2283(16) 0.2690(14) 0.0426(11) 0.077(5) Uani 0.50 1 d PD B -1
O50 O 0.2417(16) 0.3152(14) -0.1035(12) 0.103(6) Uani 0.50 1 d PD B -1
C50 C 0.239(2) 0.2571(16) -0.0477(13) 0.150(17) Uani 0.50 1 d PD B -1
H50 H 0.2435 0.1981 -0.0663 0.180 Uiso 0.50 1 calc PR B -1
C53 C 0.201(4) 0.203(2) 0.107(2) 0.167(17) Uani 0.50 1 d PD B -1
H53A H 0.1923 0.1404 0.0815 0.200 Uiso 0.50 1 calc PR B -1
H53B H 0.1304 0.2051 0.1236 0.200 Uiso 0.50 1 calc PR B -1
H53C H 0.2623 0.2172 0.1600 0.200 Uiso 0.50 1 calc PR B -1
C52 C 0.240(3) 0.3621(17) 0.072(2) 0.151(14) Uani 0.50 1 d PD B -1
H52A H 0.2527 0.4030 0.0233 0.182 Uiso 0.50 1 calc PR B -1
H52B H 0.3046 0.3823 0.1224 0.182 Uiso 0.50 1 calc PR B -1
H52C H 0.1709 0.3651 0.0913 0.182 Uiso 0.50 1 calc PR B -1
O70 O 1.141(2) 0.6093(18) 0.1412(16) 0.145(9) Uani 0.50 1 d PD C -1
N70 N 1.000(2) 0.4716(17) 0.1525(19) 0.191(13) Uani 0.50 1 d PD C -1
C72 C 0.947(3) 0.384(2) 0.183(2) 0.191(13) Uani 0.50 1 d PD C -1
H72A H 0.8695 0.3606 0.1492 0.230 Uiso 0.50 1 calc PR C -1
H72B H 0.9466 0.3913 0.2466 0.230 Uiso 0.50 1 calc PR C -1
H72C H 0.9896 0.3396 0.1745 0.230 Uiso 0.50 1 calc PR C -1
C70 C 1.104(2) 0.5424(17) 0.1830(16) 0.191(13) Uani 0.50 1 d PD C -1
H70 H 1.1470 0.5374 0.2400 0.230 Uiso 0.50 1 calc PR C -1
C71 C 0.911(2) 0.5010(17) 0.0996(16) 0.191(13) Uani 0.50 1 d PRD C -1
H71A H 0.8408 0.4500 0.0902 0.230 Uiso 0.50 1 calc PR C -1
H71B H 0.9302 0.5186 0.0418 0.230 Uiso 0.50 1 calc PR C -1
H71C H 0.9006 0.5545 0.1304 0.230 Uiso 0.50 1 calc PR C -1
O60 O 0.3683(14) 1.0436(12) 0.8096(11) 0.098(6) Uani 0.50 1 d PD D -1
N60 N 0.3110(19) 0.9536(15) 0.9149(13) 0.182(11) Uani 0.50 1 d PD D -1
C60 C 0.386(3) 1.0431(17) 0.8842(11) 0.182(11) Uani 0.50 1 d PD D -1
H60 H 0.4404 1.0910 0.9232 0.219 Uiso 0.50 1 calc PR D -1
C62 C 0.329(3) 0.933(2) 1.0148(14) 0.182(11) Uani 0.50 1 d PD D -1
H62A H 0.2782 0.8715 1.0219 0.219 Uiso 0.50 1 calc PR D -1
H62B H 0.3112 0.9803 1.0492 0.219 Uiso 0.50 1 calc PR D -1
H62C H 0.4074 0.9329 1.0365 0.219 Uiso 0.50 1 calc PR D -1
C61 C 0.217(2) 0.8851(19) 0.8455(19) 0.182(11) Uani 0.50 1 d PD D -1
H61A H 0.1778 0.8324 0.8757 0.219 Uiso 0.50 1 calc PR D -1
H61B H 0.2513 0.8626 0.8007 0.219 Uiso 0.50 1 calc PR D -1
H61C H 0.1628 0.9172 0.8163 0.219 Uiso 0.50 1 calc PR D -1
O90 O 0.969(3) 0.119(2) 0.830(2) 0.171(8) Uiso 0.474(4) 1 d P E 1
O91 O 0.950(4) 0.156(4) 0.748(4) 0.171(8) Uiso 0.278(16) 1 d P F 2
O92 O 1.043(5) 0.020(4) 0.891(4) 0.171(8) Uiso 0.248(16) 1 d P G 3

loop_
_atom_site_aniso_label
_atom_site_aniso_U_11
_atom_site_aniso_U_22
_atom_site_aniso_U_33
_atom_site_aniso_U_23
_atom_site_aniso_U_13
_atom_site_aniso_U_12
Au1 0.0662(3) 0.0573(2) 0.0490(2) 0.00053(16) 0.01267(16) 0.00094(17)
Au2 0.0750(3) 0.0627(3) 0.0551(2) 0.00132(17) 0.01479(18) 0.0179(2)
Cl1 0.119(2) 0.0627(16) 0.0820(18) 0.0026(13) 0.0392(17) -0.0156(15)
P7 0.0819(17) 0.0594(15) 0.0416(12) 0.0056(10) 0.0101(11) 0.0074(13)
P3 0.0625(14) 0.0484(13) 0.0557(13) 0.0031(10) 0.0160(11) 0.0069(11)
Cl2 0.151(3) 0.112(3) 0.0578(16) 0.0036(15) 0.0234(17) 0.051(2)
C6 0.072(6) 0.057(5) 0.054(5) 0.012(4) 0.025(4) 0.014(5)
N5 0.065(5) 0.050(4) 0.050(4) 0.006(3) 0.026(3) 0.014(3)
C4 0.060(5) 0.049(5) 0.047(4) 0.009(4) 0.012(4) 0.012(4)
C2 0.074(6) 0.050(5) 0.066(6) 0.015(4) 0.018(5) 0.017(5)
N1 0.064(5) 0.059(5) 0.054(4) 0.014(4) 0.011(3) 0.014(4)
C8A 0.090(7) 0.065(6) 0.054(6) 0.019(5) 0.002(5) 0.018(5)
C9 0.054(5) 0.056(5) 0.063(5) 0.009(4) 0.000(4) 0.025(4)
C10 0.066(6) 0.050(5) 0.070(6) -0.001(4) 0.017(5) 0.016(4)
C11 0.075(7) 0.070(7) 0.075(6) 0.008(5) 0.024(5) 0.034(6)
C12 0.055(5) 0.053(6) 0.095(8) 0.009(5) 0.028(5) 0.019(4)
C13 0.050(5) 0.061(6) 0.088(7) -0.003(5) 0.008(5) 0.008(4)
C14 0.058(6) 0.066(6) 0.066(6) -0.002(5) -0.004(5) 0.016(5)
C15 0.082(7) 0.083(8) 0.102(8) 0.013(6) 0.049(7) 0.038(6)
C16 0.057(6) 0.065(6) 0.088(7) 0.007(5) 0.033(5) 0.021(5)
C17 0.067(6) 0.084(7) 0.084(7) 0.004(6) 0.044(6) 0.027(6)
C18 0.085(7) 0.072(7) 0.084(7) 0.023(6) 0.053(6) 0.028(6)
C19 0.058(5) 0.049(5) 0.057(5) 0.007(4) 0.020(4) 0.004(4)
C30 0.101(6) 0.074(5) 0.072(5) 0.003(4) 0.020(4) -0.006(4)
C31 0.162(11) 0.103(8) 0.123(9) -0.005(7) 0.058(8) -0.024(7)
C32 0.120(8) 0.091(7) 0.072(5) -0.001(5) 0.029(5) -0.021(5)
C37 0.115(11) 0.112(11) 0.083(9) -0.002(8) 0.007(8) 0.010(9)
C36 0.119(12) 0.20(2) 0.072(9) -0.027(11) 0.005(8) 0.062(13)
C35 0.146(15) 0.20(2) 0.052(8) 0.021(11) 0.016(8) 0.051(15)
C34 0.19(2) 0.170(18) 0.071(10) 0.032(11) 0.038(11) 0.015(15)
N33 0.157(8) 0.104(7) 0.095(6) -0.011(5) 0.048(6) -0.022(6)
C22 0.101(6) 0.074(5) 0.072(5) 0.003(4) 0.020(4) -0.006(4)
C23 0.162(11) 0.103(8) 0.123(9) -0.005(7) 0.058(8) -0.024(7)
C24 0.120(8) 0.091(7) 0.072(5) -0.001(5) 0.029(5) -0.021(5)
N25 0.157(8) 0.104(7) 0.095(6) -0.011(5) 0.048(6) -0.022(6)
C26 0.088(9) 0.108(11) 0.107(10) -0.001(8) 0.042(8) -0.005(8)
C28 0.070(7) 0.052(6) 0.136(12) 0.010(7) -0.012(7) 0.002(6)
C20 0.051(5) 0.066(6) 0.061(5) 0.004(4) 0.025(4) 0.017(4)
C21 0.057(5) 0.062(6) 0.067(6) 0.013(4) 0.029(4) 0.015(4)
C29 0.071(7) 0.064(7) 0.107(9) -0.009(6) 0.000(6) 0.021(6)
C27 0.063(7) 0.083(9) 0.132(12) 0.031(8) 0.012(7) -0.008(6)
N50 0.071(11) 0.089(14) 0.058(10) -0.010(9) -0.002(9) 0.011(10)
O50 0.116(14) 0.124(15) 0.100(12) 0.063(11) 0.074(11) 0.046(12)
C50 0.049(15) 0.10(2) 0.29(6) -0.01(3) 0.05(2) -0.004(15)
C53 0.20(4) 0.18(4) 0.09(2) 0.06(2) 0.04(2) 0.00(3)
C52 0.13(3) 0.20(4) 0.09(2) 0.01(2) -0.01(2) 0.02(3)
O70 0.127(17) 0.20(3) 0.104(16) -0.014(16) 0.023(13) 0.037(16)
N70 0.150(19) 0.36(4) 0.090(13) -0.063(17) 0.003(11) 0.12(2)
C72 0.150(19) 0.36(4) 0.090(13) -0.063(17) 0.003(11) 0.12(2)
C70 0.150(19) 0.36(4) 0.090(13) -0.063(17) 0.003(11) 0.12(2)
C71 0.150(19) 0.36(4) 0.090(13) -0.063(17) 0.003(11) 0.12(2)
O60 0.098(11) 0.116(13) 0.089(11) 0.087(10) 0.041(9) 0.026(10)
N60 0.23(3) 0.19(2) 0.21(2) 0.120(18) 0.13(2) 0.13(2)
C60 0.23(3) 0.19(2) 0.21(2) 0.120(18) 0.13(2) 0.13(2)
C62 0.23(3) 0.19(2) 0.21(2) 0.120(18) 0.13(2) 0.13(2)
C61 0.23(3) 0.19(2) 0.21(2) 0.120(18) 0.13(2) 0.13(2)

loop_
_atom_type_symbol
_atom_type_description
_atom_type_scat_dispersion_real
_atom_type_scat_dispersion_imag
_atom_type_scat_source
C C 0.0033 0.0016 'International Tables Vol C Tables 4.2.6.8 and 6.1.1.4'
H H 0.0000 0.0000 'International Tables Vol C Tables 4.2.6.8 and 6.1.1.4'
N N 0.0061 0.0033 'International Tables Vol C Tables 4.2.6.8 and 6.1.1.4'
O O 0.0106 0.0060 'International Tables Vol C Tables 4.2.6.8 and 6.1.1.4'
P P 0.1023 0.0942 'International Tables Vol C Tables 4.2.6.8 and 6.1.1.4'
Cl Cl 0.1484 0.1585 'International Tables Vol C Tables 4.2.6.8 and 6.1.1.4'
Au Au -2.0133 8.8022 'International Tables Vol C Tables 4.2.6.8 and 6.1.1.4'

loop_
_geom_angle_atom_site_label_1
_geom_angle_atom_site_label_2
_geom_angle_atom_site_label_3
_geom_angle
_geom_angle_site_symmetry_3
P7 Au1 Cl1 177.88(11) .
P3 Au2 Cl2 177.82(11) .
C30 P7 C6 98.0(5) .
C30 P7 C8A 103.7(6) .
C6 P7 C8A 105.3(5) .
C30 P7 Au1 116.8(4) .
C6 P7 Au1 113.1(3) .
C8A P7 Au1 117.5(4) .
C22 P3 C4 106.3(5) .
C22 P3 C2 107.3(5) .
C4 P3 C2 106.3(4) .
C22 P3 Au2 112.5(4) .
C4 P3 Au2 111.9(3) .
C2 P3 Au2 112.0(3) .
N5 C6 P7 117.6(6) .
C19 N5 C6 115.5(7) .
C19 N5 C4 115.3(7) .
C6 N5 C4 117.7(7) .
N5 C4 P3 116.0(6) .
N1 C2 P3 115.7(6) .
C9 N1 C8A 121.0(8) .
C9 N1 C2 120.3(8) .
C8A N1 C2 118.7(8) .
N1 C8A P7 114.4(6) .
C10 C9 N1 121.7(9) .
C10 C9 C14 116.8(9) .
N1 C9 C14 121.5(9) .
C9 C10 C11 121.6(9) .
C12 C11 C10 120.5(10) .
C13 C12 C11 117.4(10) .
C13 C12 C15 120.8(10) .
C11 C12 C15 121.3(11) .
C14 C13 C12 122.6(9) .
C13 C14 C9 120.7(9) .
C12 C15 C16 114.1(8) 2_666
C17 C16 C21 116.8(9) .
C17 C16 C15 122.2(9) 2_666
C21 C16 C15 120.8(9) 2_666
C18 C17 C16 122.6(9) .
C17 C18 C19 120.4(9) .
C20 C19 C18 118.4(9) .
C20 C19 N5 122.0(8) .
C18 C19 N5 119.4(8) .
C31 C30 P7 119.4(9) .
C30 C31 C32 109.1(10) .
N33 C32 C37 122.5(13) .
N33 C32 C31 119.5(13) .
C37 C32 C31 118.0(13) .
C32 C37 C36 118.9(16) .
C35 C36 C37 117.9(17) .
C36 C35 C34 119.6(16) .
N33 C34 C35 120.4(17) .
C32 N33 C34 120.1(15) .
C23 C22 P3 111.5(10) .
C22 C23 C24 113.5(13) .
C29 C24 N25 121.2(12) .
C29 C24 C23 119.6(13) .
N25 C24 C23 119.2(12) .
C26 N25 C24 117.5(12) .
C27 C26 N25 124.4(14) .
C27 C28 C29 119.0(11) .
C19 C20 C21 121.2(8) .
C20 C21 C16 120.6(9) .
C24 C29 C28 119.6(13) .
C26 C27 C28 118.3(12) .
C52 N50 C53 114(3) .
C52 N50 C50 115(2) .
C53 N50 C50 131(2) .
O50 C50 N50 127(2) .
C71 N70 C70 115.9(5) .
C71 N70 C72 106(2) .
C70 N70 C72 135(2) .
O70 C70 N70 125(2) .
C60 N60 C62 120.2(5) .
C60 N60 C61 119.9(5) .
C62 N60 C61 120.0(5) .
O60 C60 N60 110.6(15) .

loop_
_geom_bond_atom_site_label_1
_geom_bond_atom_site_label_2
_geom_bond_distance
_geom_bond_site_symmetry_2
Au1 P7 2.217(3) .
Au1 Cl1 2.277(3) .
Au2 P3 2.235(3) .
Au2 Cl2 2.277(3) .
P7 C30 1.778(11) .
P7 C6 1.851(10) .
P7 C8A 1.875(11) .
P3 C22 1.821(12) .
P3 C4 1.827(9) .
P3 C2 1.891(10) .
C6 N5 1.442(11) .
N5 C19 1.432(11) .
N5 C4 1.447(11) .
C2 N1 1.433(12) .
N1 C9 1.397(12) .
N1 C8A 1.431(12) .
C9 C10 1.378(13) .
C9 C14 1.412(13) .
C10 C11 1.416(14) .
C11 C12 1.384(14) .
C12 C13 1.384(14) .
C12 C15 1.487(14) .
C13 C14 1.373(14) .
C15 C16 1.518(14) 2_666
C16 C17 1.394(14) .
C16 C21 1.412(13) .
C16 C15 1.518(14) 2_666
C17 C18 1.353(15) .
C18 C19 1.404(13) .
C19 C20 1.380(12) .
C30 C31 1.521(5) .
C31 C32 1.523(19) .
C32 N33 1.286(17) .
C32 C37 1.377(19) .
C37 C36 1.39(2) .
C36 C35 1.34(2) .
C35 C34 1.41(3) .
C34 N33 1.329(18) .
C22 C23 1.492(18) .
C23 C24 1.523(19) .
C24 C29 1.350(16) .
C24 N25 1.354(18) .
N25 C26 1.340(16) .
C26 C27 1.321(18) .
C28 C27 1.377(19) .
C28 C29 1.379(19) .
C20 C21 1.383(13) .
N50 C52 1.396(6) .
N50 C53 1.396(6) .
N50 C50 1.399(6) .
O50 C50 1.197(6) .
O70 C70 1.200(6) .
N70 C71 1.396(6) .
N70 C70 1.397(4) .
N70 C72 1.399(6) .
O60 C60 1.099(6) .
N60 C60 1.517(5) .
N60 C62 1.518(5) .
N60 C61 1.520(5) .
